data_4125436
loop_
_publ_author_name
'Lopchuk, Justin M.'
'Fjelbye, Kasper'
'Kawamata, Yu'
'Malins, Lara R.'
'Pan, Chung-Mao'
'Gianatassio, Ryan'
'Wang, Jie'
'Prieto, Liher'
'Bradow, James'
'Brandt, Thomas A.'
'Collins, Michael R.'
'Elleraas, Jeff'
'Ewanicki, Jason'
'Farrell, William'
'Fadeyi, Olugbeminiyi O.'
'Gallego, Gary M.'
'Mousseau, James J.'
'Oliver, Robert'
'Sach, Neal W.'
'Smith, Jason K.'
'Spangler, Jillian E.'
'Zhu, Huichin'
'Zhu, Jinjiang'
'Baran, Phil S.'

_publ_section_title
;
 Strain-Release Heteroatom Functionalization: Development, Scope, and
 Stereospecificity.
;
_journal_issue 8
_journal_name_full 'Journal of the American Chemical Society'
_journal_page_first 3209
_journal_page_last 3226
_journal_paper_doi 10.1021/jacs.6b13229
_journal_volume 139
_journal_year 2017
_chemical_absolute_configuration ad
_chemical_formula_moiety 'C12 H14 F2 O5 S2'
_chemical_formula_sum 'C12 H14 F2 O5 S2'
_chemical_formula_weight 340.35
_space_group_crystal_system monoclinic
_space_group_IT_number 4
_space_group_name_Hall 'P 2yb'
_space_group_name_H-M_alt 'P 1 21 1'
_symmetry_space_group_name_Hall 'P 2yb'
_symmetry_space_group_name_H-M 'P 1 21 1'
_atom_sites_solution_hydrogens geom
_atom_sites_solution_primary dual
_atom_sites_solution_secondary difmap
_audit_creation_date 2016-11-29
_audit_creation_method
;
Olex2 1.2-beta
(compiled 2016.11.24 svn.r3356 for OlexSys, GUI svn.r5267)
;
_cell_angle_alpha 90
_cell_angle_beta 99.212(4)
_cell_angle_gamma 90
_cell_formula_units_Z 4
_cell_length_a 9.6649(15)
_cell_length_b 5.7972(9)
_cell_length_c 25.224(4)
_cell_measurement_reflns_used 4896
_cell_measurement_temperature 100
_cell_measurement_theta_max 26.323
_cell_measurement_theta_min 2.454
_cell_volume 1395.1(4)
_computing_cell_refinement 'SAINT v8.34A (Bruker, 2013)'
_computing_data_collection 'APEX2 v2014.11-0 (Bruker, 2014)'
_computing_data_reduction 'SAINT v8.34A (Bruker, 2013)'
_computing_molecular_graphics 'Olex2 (Dolomanov et al., 2009)'
_computing_publication_material 'Olex2 (Dolomanov et al., 2009)'
_computing_structure_refinement 'ShelXL (Sheldrick, 2015)'
_computing_structure_solution 'ShelXT (Sheldrick, 2015)'
_diffrn_ambient_temperature 100
_diffrn_detector 'Bruker APEX-II CCD'
_diffrn_detector_area_resol_mean 7.9
_diffrn_detector_type 'CCD Area Detector'
_diffrn_measured_fraction_theta_full 0.999
_diffrn_measured_fraction_theta_max 0.988
_diffrn_measurement_device 'Kappa Four-Circle Diffractometer'
_diffrn_measurement_device_type 'Bruker X8 APEX II'
_diffrn_measurement_method '\w and \f scans'
_diffrn_radiation_monochromator graphite
_diffrn_radiation_probe x-ray
_diffrn_radiation_type MoK\a
_diffrn_radiation_wavelength 0.71073
_diffrn_radiation_xray_symbol K-L~3~
_diffrn_reflns_av_R_equivalents 0.0389
_diffrn_reflns_av_unetI/netI 0.0466
_diffrn_reflns_Laue_measured_fraction_full 0.999
_diffrn_reflns_Laue_measured_fraction_max 0.988
_diffrn_reflns_limit_h_max 12
_diffrn_reflns_limit_h_min -11
_diffrn_reflns_limit_k_max 7
_diffrn_reflns_limit_k_min -7
_diffrn_reflns_limit_l_max 31
_diffrn_reflns_limit_l_min -31
_diffrn_reflns_number 16199
_diffrn_reflns_point_group_measured_fraction_full 0.999
_diffrn_reflns_point_group_measured_fraction_max 0.972
_diffrn_reflns_theta_full 25.000
_diffrn_reflns_theta_max 26.428
_diffrn_reflns_theta_min 2.135
_diffrn_source 'sealed tube'
_diffrn_source_type fine-focus
_diffrn_standards_number 0
_exptl_absorpt_coefficient_mu 0.423
_exptl_absorpt_correction_T_max 0.2602
_exptl_absorpt_correction_T_min 0.2329
_exptl_absorpt_correction_type multi-scan
_exptl_absorpt_process_details
;
SADABS-2014/5 (Bruker,2014/5) was used for absorption correction.
wR2(int) was 0.0552 before and 0.0508 after correction.
The Ratio of minimum to maximum transmission is 0.8951.
The \l/2 correction factor is 0.00150.
;
_exptl_crystal_colour Colorless
_exptl_crystal_colour_primary Colorless
_exptl_crystal_density_diffrn 1.621
_exptl_crystal_description Block
_exptl_crystal_F_000 704
_exptl_crystal_size_max 0.278
_exptl_crystal_size_mid 0.215
_exptl_crystal_size_min 0.164
_refine_diff_density_max 0.305
_refine_diff_density_min -0.315
_refine_diff_density_rms 0.053
_refine_ls_abs_structure_details
;
 Flack x determined using 2063 quotients [(I+)-(I-)]/[(I+)+(I-)]
 (Parsons, Flack and Wagner, Acta Cryst. B69 (2013) 249-259).
;
_refine_ls_abs_structure_Flack -0.006(36)
_refine_ls_extinction_method none
_refine_ls_goodness_of_fit_ref 1.022
_refine_ls_hydrogen_treatment constr
_refine_ls_matrix_type full
_refine_ls_number_parameters 381
_refine_ls_number_reflns 5569
_refine_ls_number_restraints 1
_refine_ls_restrained_S_all 1.022
_refine_ls_R_factor_all 0.0389
_refine_ls_R_factor_gt 0.0334
_refine_ls_shift/su_max 0.001
_refine_ls_shift/su_mean 0.000
_refine_ls_structure_factor_coef Fsqd
_refine_ls_weighting_details 'w=1/[\s^2^(Fo^2^)+(0.0325P)^2^+0.3572P] where P=(Fo^2^+2Fc^2^)/3'
_refine_ls_weighting_scheme calc
_refine_ls_wR_factor_gt 0.0731
_refine_ls_wR_factor_ref 0.0762
_reflns_Friedel_coverage 0.782
_reflns_Friedel_fraction_full 0.998
_reflns_Friedel_fraction_max 0.951
_reflns_number_gt 5093
_reflns_number_total 5569
_reflns_threshold_expression 'I > 2\s(I)'
_cod_data_source_file ja6b13229_si_007.cif
_cod_data_source_block PFLJ436
_cod_depositor_comments
;
The following automatic conversions were performed:

'_diffrn_radiation_probe' value 'X-ray' changed to 'x-ray' according
to
/usr/data/users/saulius/crontab/automatic-downloads/rss-feeds/ACS/lib/dictionaries/cif_core.dic
dictionary named 'cif_core.dic' version 2.4.2 from 2011-04-26.

Automatic conversion script
Id: cif_fix_values 4268 2015-11-12 08:31:59Z antanas 

 Adding full bibliography for 4125430--4125440.cif.
;
_cod_original_cell_volume 1395.0(4)
_cod_database_code 4125436
_shelx_space_group_comment
;
The symmetry employed for this shelxl refinement is uniquely defined
by the following loop, which should always be used as a source of
symmetry information in preference to the above space-group names.
They are only intended as comments.
;
_shelx_estimated_absorpt_t_max 0.934
_shelx_estimated_absorpt_t_min 0.891
_olex2_refinement_description
;
1. Fixed Uiso
 At 1.2 times of:
  All C(H) groups, All C(H,H) groups
 At 1.5 times of:
  All C(H,H,H) groups
2.a Ternary CH refined with riding coordinates:
 C1(H1), C3(H3), C1'(H1'), C3'(H3')
2.b Secondary CH2 refined with riding coordinates:
 C2(H2A,H2B), C4(H4A,H4B), C5(H5A,H5B), C2'(H2'A,H2'B), C4'(H4'A,H4'B),
 C5'(H5'A,H5'B)
2.c Aromatic/amide H refined with riding coordinates:
 C7(H7), C9(H9), C11(H11), C7'(H7'), C9'(H9'), C11'(H11')
2.d Idealised Me refined as rotating group:
 C12(H12A,H12B,H12C), C12'(H12D,H12E,H12F)
;
_shelx_shelxl_version_number 2016/6
_olex2_submission_special_instructions 'No special instructions were received'

loop_
_space_group_symop_operation_xyz
'x, y, z'
'-x, y+1/2, -z'

loop_
_atom_site_label
_atom_site_type_symbol
_atom_site_fract_x
_atom_site_fract_y
_atom_site_fract_z
_atom_site_U_iso_or_equiv
_atom_site_adp_type
_atom_site_occupancy
_atom_site_site_symmetry_order
_atom_site_calc_flag
_atom_site_refinement_flags_posn
S1 S 0.21646(9) 0.65944(14) 0.70916(3) 0.0134(2) Uani 1 1 d .
S2 S 0.62382(9) 0.48641(16) 0.92190(3) 0.0142(2) Uani 1 1 d .
F1 F 0.2296(2) 0.1258(4) 0.55037(8) 0.0339(6) Uani 1 1 d .
F2 F 0.4974(2) 0.8039(5) 0.55908(8) 0.0349(6) Uani 1 1 d .
O1 O 0.5431(2) 0.5326(4) 0.86334(8) 0.0166(6) Uani 1 1 d .
O2 O 0.1037(2) 0.5046(5) 0.71612(9) 0.0185(5) Uani 1 1 d .
O3 O 0.1896(3) 0.9045(4) 0.70778(10) 0.0187(6) Uani 1 1 d .
O4 O 0.5983(3) 0.2554(4) 0.93776(9) 0.0200(6) Uani 1 1 d .
O5 O 0.7654(2) 0.5539(5) 0.92036(9) 0.0218(6) Uani 1 1 d .
C1 C 0.3624(3) 0.6050(6) 0.76048(12) 0.0127(7) Uani 1 1 d .
H1 H 0.438365 0.719138 0.757499 0.015 Uiso 1 1 calc R
C2 C 0.3149(4) 0.6300(7) 0.81612(13) 0.0159(7) Uani 1 1 d .
H2A H 0.338637 0.784444 0.831717 0.019 Uiso 1 1 calc R
H2B H 0.212760 0.604484 0.813449 0.019 Uiso 1 1 calc R
C3 C 0.3975(4) 0.4424(6) 0.84931(13) 0.0162(8) Uani 1 1 d .
H3 H 0.355667 0.400270 0.881785 0.019 Uiso 1 1 calc R
C4 C 0.3981(4) 0.2435(6) 0.81111(13) 0.0171(7) Uani 1 1 d .
H4A H 0.307815 0.159587 0.806584 0.021 Uiso 1 1 calc R
H4B H 0.474895 0.134495 0.824151 0.021 Uiso 1 1 calc R
C5 C 0.4211(4) 0.3567(6) 0.75801(13) 0.0177(8) Uani 1 1 d .
H5A H 0.369994 0.271624 0.726867 0.021 Uiso 1 1 calc R
H5B H 0.522010 0.360205 0.755070 0.021 Uiso 1 1 calc R
C6 C 0.2753(4) 0.5811(7) 0.64836(13) 0.0164(8) Uani 1 1 d .
C7 C 0.2286(4) 0.3753(7) 0.62369(14) 0.0185(8) Uani 1 1 d .
H7 H 0.166776 0.275964 0.638609 0.022 Uiso 1 1 calc R
C8 C 0.2763(4) 0.3216(7) 0.57645(13) 0.0223(9) Uani 1 1 d .
C9 C 0.3675(4) 0.4604(8) 0.55420(14) 0.0254(10) Uani 1 1 d .
H9 H 0.399910 0.418254 0.521928 0.030 Uiso 1 1 calc R
C10 C 0.4097(4) 0.6624(8) 0.58056(14) 0.0240(9) Uani 1 1 d .
C11 C 0.3648(4) 0.7284(7) 0.62754(13) 0.0187(8) Uani 1 1 d .
H11 H 0.394491 0.869554 0.644838 0.022 Uiso 1 1 calc R
C12 C 0.5468(4) 0.6821(7) 0.96119(14) 0.0224(9) Uani 1 1 d .
H12A H 0.586873 0.660757 0.999084 0.034 Uiso 1 1 calc GR
H12B H 0.445465 0.655285 0.956303 0.034 Uiso 1 1 calc GR
H12C H 0.564996 0.839913 0.950187 0.034 Uiso 1 1 calc GR
S1' S 0.28019(9) 0.33918(15) 0.29409(3) 0.0138(2) Uani 1 1 d .
S2' S -0.12298(9) 0.59072(16) 0.08546(3) 0.0179(2) Uani 1 1 d .
F1' F -0.0098(2) 0.2522(5) 0.44307(8) 0.0376(7) Uani 1 1 d .
F2' F 0.2693(3) 0.9152(4) 0.44501(9) 0.0385(7) Uani 1 1 d .
O1' O -0.0542(2) 0.5332(4) 0.14496(9) 0.0187(6) Uani 1 1 d .
O2' O 0.3096(3) 0.0967(5) 0.30145(9) 0.0213(6) Uani 1 1 d .
O3' O 0.3931(2) 0.4893(5) 0.28473(9) 0.0181(5) Uani 1 1 d .
O4' O -0.2632(2) 0.5068(5) 0.08139(9) 0.0234(6) Uani 1 1 d .
O5' O -0.1016(3) 0.8282(5) 0.07493(10) 0.0293(7) Uani 1 1 d .
C1' C 0.1389(4) 0.3663(6) 0.23968(13) 0.0151(8) Uani 1 1 d .
H1' H 0.061754 0.257641 0.244779 0.018 Uiso 1 1 calc R
C2' C 0.0807(4) 0.6140(7) 0.23148(13) 0.0182(8) Uani 1 1 d .
H2'A H -0.013484 0.625786 0.241940 0.022 Uiso 1 1 calc R
H2'B H 0.144045 0.726357 0.252684 0.022 Uiso 1 1 calc R
C3' C 0.0739(4) 0.6549(7) 0.17138(14) 0.0219(8) Uani 1 1 d .
H3' H 0.073579 0.822506 0.162016 0.026 Uiso 1 1 calc R
C4' C 0.2020(4) 0.5316(7) 0.15891(14) 0.0263(9) Uani 1 1 d .
H4'A H 0.288471 0.618213 0.172856 0.032 Uiso 1 1 calc R
H4'B H 0.196875 0.508819 0.119742 0.032 Uiso 1 1 calc R
C5' C 0.1975(4) 0.3032(7) 0.18765(13) 0.0212(8) Uani 1 1 d .
H5'A H 0.292417 0.235158 0.196303 0.025 Uiso 1 1 calc R
H5'B H 0.135142 0.192546 0.165481 0.025 Uiso 1 1 calc R
C6' C 0.2165(4) 0.4426(6) 0.35199(13) 0.0158(8) Uani 1 1 d .
C7' C 0.1233(3) 0.3041(7) 0.37407(13) 0.0192(8) Uani 1 1 d .
H7' H 0.090847 0.161458 0.358209 0.023 Uiso 1 1 calc R
C8' C 0.0805(4) 0.3844(8) 0.42015(14) 0.0239(9) Uani 1 1 d .
C9' C 0.1247(4) 0.5894(8) 0.44441(14) 0.0273(10) Uani 1 1 d .
H9' H 0.092076 0.640852 0.475962 0.033 Uiso 1 1 calc R
C10' C 0.2192(4) 0.7175(7) 0.42073(15) 0.0249(9) Uani 1 1 d .
C11' C 0.2654(4) 0.6509(7) 0.37424(13) 0.0200(8) Uani 1 1 d .
H11' H 0.328132 0.743949 0.358131 0.024 Uiso 1 1 calc R
C12' C -0.0354(4) 0.4169(8) 0.04454(15) 0.0324(11) Uani 1 1 d .
H12D H 0.061689 0.469872 0.046811 0.049 Uiso 1 1 calc GR
H12E H -0.082835 0.427301 0.007260 0.049 Uiso 1 1 calc GR
H12F H -0.036025 0.256404 0.056706 0.049 Uiso 1 1 calc GR

loop_
_atom_site_aniso_label
_atom_site_aniso_U_11
_atom_site_aniso_U_22
_atom_site_aniso_U_33
_atom_site_aniso_U_23
_atom_site_aniso_U_13
_atom_site_aniso_U_12
S1 0.0128(5) 0.0140(5) 0.0137(4) 0.0006(3) 0.0033(3) 0.0009(3)
S2 0.0158(5) 0.0163(4) 0.0106(4) 0.0017(4) 0.0024(3) -0.0004(4)
F1 0.0472(15) 0.0305(14) 0.0231(11) -0.0117(11) 0.0028(10) 0.0026(13)
F2 0.0304(13) 0.0534(18) 0.0236(11) 0.0054(12) 0.0122(10) -0.0121(13)
O1 0.0146(13) 0.0236(15) 0.0116(11) 0.0020(10) 0.0018(9) -0.0078(11)
O2 0.0151(13) 0.0210(13) 0.0203(12) -0.0008(12) 0.0056(10) -0.0018(12)
O3 0.0192(14) 0.0156(13) 0.0215(13) 0.0017(10) 0.0038(11) 0.0046(11)
O4 0.0261(14) 0.0158(14) 0.0188(13) 0.0029(11) 0.0058(11) 0.0007(12)
O5 0.0165(13) 0.0314(17) 0.0172(12) 0.0026(11) 0.0021(10) -0.0048(12)
C1 0.0129(17) 0.0129(18) 0.0122(15) 0.0004(14) 0.0018(13) -0.0025(15)
C2 0.0173(18) 0.0172(19) 0.0141(16) 0.0008(15) 0.0049(13) 0.0022(16)
C3 0.0133(18) 0.021(2) 0.0146(16) 0.0034(14) 0.0035(14) -0.0036(15)
C4 0.0171(18) 0.0123(18) 0.0208(18) 0.0031(15) -0.0003(14) -0.0014(15)
C5 0.0193(19) 0.019(2) 0.0150(17) -0.0024(15) 0.0023(14) 0.0045(16)
C6 0.0143(18) 0.023(2) 0.0113(16) 0.0032(15) 0.0006(13) 0.0039(16)
C7 0.019(2) 0.018(2) 0.0174(18) 0.0013(15) 0.0004(15) 0.0004(16)
C8 0.026(2) 0.023(2) 0.0156(17) -0.0036(17) -0.0039(15) 0.0068(19)
C9 0.024(2) 0.039(3) 0.0132(17) 0.0018(18) 0.0035(16) 0.0083(19)
C10 0.018(2) 0.038(3) 0.0154(18) 0.0042(18) 0.0036(15) -0.0026(19)
C11 0.017(2) 0.022(2) 0.0161(17) 0.0010(15) -0.0006(15) 0.0006(16)
C12 0.028(2) 0.022(2) 0.0186(18) -0.0023(16) 0.0075(16) 0.0047(17)
S1' 0.0126(5) 0.0150(5) 0.0146(4) 0.0019(3) 0.0046(3) 0.0008(4)
S2' 0.0161(5) 0.0222(5) 0.0152(4) 0.0030(4) 0.0023(3) 0.0039(4)
F1' 0.0289(13) 0.0650(19) 0.0222(11) 0.0033(13) 0.0143(10) -0.0098(13)
F2' 0.0593(19) 0.0287(14) 0.0262(12) -0.0104(11) 0.0031(12) 0.0041(12)
O1' 0.0174(13) 0.0228(15) 0.0152(12) 0.0031(11) 0.0004(10) -0.0018(11)
O2' 0.0239(14) 0.0186(14) 0.0222(13) 0.0042(11) 0.0062(11) 0.0055(12)
O3' 0.0129(13) 0.0214(14) 0.0210(12) 0.0034(12) 0.0058(10) -0.0022(12)
O4' 0.0150(14) 0.0362(16) 0.0183(12) 0.0000(12) 0.0004(10) -0.0022(13)
O5' 0.0327(16) 0.0256(17) 0.0274(14) 0.0114(13) -0.0025(12) -0.0007(14)
C1' 0.0139(18) 0.017(2) 0.0144(16) -0.0010(14) 0.0027(14) 0.0003(15)
C2' 0.0175(19) 0.020(2) 0.0167(17) -0.0029(15) -0.0004(14) 0.0041(16)
C3' 0.022(2) 0.021(2) 0.0213(19) 0.0003(16) -0.0006(15) -0.0048(17)
C4' 0.021(2) 0.039(3) 0.0194(18) 0.0024(17) 0.0036(15) -0.0047(18)
C5' 0.0199(19) 0.029(2) 0.0157(16) -0.0041(17) 0.0041(14) 0.0053(18)
C6' 0.016(2) 0.019(2) 0.0117(16) 0.0000(14) 0.0008(14) 0.0032(15)
C7' 0.0128(18) 0.028(2) 0.0162(17) 0.0011(17) 0.0003(14) -0.0022(17)
C8' 0.017(2) 0.040(3) 0.0157(18) 0.0062(18) 0.0033(15) 0.0015(18)
C9' 0.028(2) 0.042(3) 0.0124(17) -0.0004(18) 0.0045(16) 0.015(2)
C10' 0.033(3) 0.021(2) 0.0184(19) -0.0023(16) -0.0002(17) 0.0095(19)
C11' 0.026(2) 0.019(2) 0.0157(17) 0.0054(16) 0.0037(15) 0.0016(17)
C12' 0.030(2) 0.048(3) 0.020(2) -0.0045(19) 0.0032(17) 0.015(2)

loop_
_atom_type_symbol
_atom_type_description
_atom_type_scat_dispersion_real
_atom_type_scat_dispersion_imag
_atom_type_scat_source
C C 0.0033 0.0016 'International Tables Vol C Tables 4.2.6.8 and 6.1.1.4'
H H 0.0000 0.0000 'International Tables Vol C Tables 4.2.6.8 and 6.1.1.4'
F F 0.0171 0.0103 'International Tables Vol C Tables 4.2.6.8 and 6.1.1.4'
O O 0.0106 0.0060 'International Tables Vol C Tables 4.2.6.8 and 6.1.1.4'
S S 0.1246 0.1234 'International Tables Vol C Tables 4.2.6.8 and 6.1.1.4'

loop_
_geom_angle_atom_site_label_1
_geom_angle_atom_site_label_2
_geom_angle_atom_site_label_3
_geom_angle
O2 S1 C1 109.04(16)
O2 S1 C6 107.33(16)
O3 S1 O2 118.60(17)
O3 S1 C1 108.05(17)
O3 S1 C6 108.15(17)
C6 S1 C1 104.83(16)
O1 S2 C12 103.23(16)
O4 S2 O1 109.82(15)
O4 S2 C12 109.93(17)
O5 S2 O1 105.06(13)
O5 S2 O4 118.18(17)
O5 S2 C12 109.50(18)
C3 O1 S2 117.98(19)
S1 C1 H1 109.5
C2 C1 S1 109.0(2)
C2 C1 H1 109.5
C2 C1 C5 106.6(3)
C5 C1 S1 112.7(2)
C5 C1 H1 109.5
C1 C2 H2A 111.1
C1 C2 H2B 111.1
H2A C2 H2B 109.1
C3 C2 C1 103.1(3)
C3 C2 H2A 111.1
C3 C2 H2B 111.1
O1 C3 C2 105.8(3)
O1 C3 H3 112.4
O1 C3 C4 108.7(3)
C2 C3 H3 112.4
C4 C3 C2 104.6(3)
C4 C3 H3 112.4
C3 C4 H4A 110.9
C3 C4 H4B 110.9
C3 C4 C5 104.3(3)
H4A C4 H4B 108.9
C5 C4 H4A 110.9
C5 C4 H4B 110.9
C1 C5 H5A 110.8
C1 C5 H5B 110.8
C4 C5 C1 104.8(3)
C4 C5 H5A 110.8
C4 C5 H5B 110.8
H5A C5 H5B 108.9
C7 C6 S1 118.7(3)
C11 C6 S1 118.5(3)
C11 C6 C7 122.7(3)
C6 C7 H7 121.6
C8 C7 C6 116.8(4)
C8 C7 H7 121.6
F1 C8 C7 118.5(3)
F1 C8 C9 118.5(3)
C9 C8 C7 123.0(4)
C8 C9 H9 121.3
C10 C9 C8 117.4(3)
C10 C9 H9 121.3
F2 C10 C9 118.6(3)
F2 C10 C11 118.6(4)
C9 C10 C11 122.8(4)
C6 C11 C10 117.3(4)
C6 C11 H11 121.4
C10 C11 H11 121.4
S2 C12 H12A 109.5
S2 C12 H12B 109.5
S2 C12 H12C 109.5
H12A C12 H12B 109.5
H12A C12 H12C 109.5
H12B C12 H12C 109.5
O2' S1' O3' 118.05(16)
O2' S1' C1' 107.25(17)
O2' S1' C6' 108.09(16)
O3' S1' C1' 109.09(16)
O3' S1' C6' 107.54(16)
C6' S1' C1' 106.22(17)
O1' S2' C12' 105.60(17)
O4' S2' O1' 104.30(14)
O4' S2' C12' 107.70(19)
O5' S2' O1' 109.28(15)
O5' S2' O4' 118.72(18)
O5' S2' C12' 110.3(2)
C3' O1' S2' 121.4(2)
S1' C1' H1' 109.9
C2' C1' S1' 113.8(2)
C2' C1' H1' 109.9
C2' C1' C5' 106.3(3)
C5' C1' S1' 106.9(2)
C5' C1' H1' 109.9
C1' C2' H2'A 111.0
C1' C2' H2'B 111.0
H2'A C2' H2'B 109.0
C3' C2' C1' 103.6(3)
C3' C2' H2'A 111.0
C3' C2' H2'B 111.0
O1' C3' C2' 105.8(3)
O1' C3' H3' 112.6
O1' C3' C4' 109.6(3)
C2' C3' H3' 112.6
C4' C3' C2' 103.2(3)
C4' C3' H3' 112.6
C3' C4' H4'A 111.1
C3' C4' H4'B 111.1
C3' C4' C5' 103.2(3)
H4'A C4' H4'B 109.1
C5' C4' H4'A 111.1
C5' C4' H4'B 111.1
C1' C5' H5'A 111.0
C1' C5' H5'B 111.0
C4' C5' C1' 103.9(3)
C4' C5' H5'A 111.0
C4' C5' H5'B 111.0
H5'A C5' H5'B 109.0
C7' C6' S1' 117.8(3)
C11' C6' S1' 119.2(3)
C11' C6' C7' 123.0(3)
C6' C7' H7' 121.8
C8' C7' C6' 116.5(4)
C8' C7' H7' 121.8
F1' C8' C7' 118.0(4)
F1' C8' C9' 118.3(3)
C9' C8' C7' 123.7(4)
C8' C9' H9' 121.6
C8' C9' C10' 116.8(3)
C10' C9' H9' 121.6
F2' C10' C9' 118.2(3)
F2' C10' C11' 118.8(4)
C11' C10' C9' 123.0(4)
C6' C11' H11' 121.5
C10' C11' C6' 117.0(4)
C10' C11' H11' 121.5
S2' C12' H12D 109.5
S2' C12' H12E 109.5
S2' C12' H12F 109.5
H12D C12' H12E 109.5
H12D C12' H12F 109.5
H12E C12' H12F 109.5

loop_
_geom_bond_atom_site_label_1
_geom_bond_atom_site_label_2
_geom_bond_distance
S1 O2 1.444(3)
S1 O3 1.443(3)
S1 C1 1.783(3)
S1 C6 1.778(3)
S2 O1 1.579(2)
S2 O4 1.430(3)
S2 O5 1.430(3)
S2 C12 1.749(4)
F1 C8 1.353(5)
F2 C10 1.354(4)
O1 C3 1.490(4)
C1 H1 1.0000
C1 C2 1.552(4)
C1 C5 1.552(5)
C2 H2A 0.9900
C2 H2B 0.9900
C2 C3 1.518(5)
C3 H3 1.0000
C3 C4 1.503(5)
C4 H4A 0.9900
C4 H4B 0.9900
C4 C5 1.539(5)
C5 H5A 0.9900
C5 H5B 0.9900
C6 C7 1.387(5)
C6 C11 1.378(5)
C7 H7 0.9500
C7 C8 1.380(5)
C8 C9 1.377(5)
C9 H9 0.9500
C9 C10 1.376(6)
C10 C11 1.379(5)
C11 H11 0.9500
C12 H12A 0.9800
C12 H12B 0.9800
C12 H12C 0.9800
S1' O2' 1.440(3)
S1' O3' 1.445(3)
S1' C1' 1.781(3)
S1' C6' 1.778(3)
S2' O1' 1.577(2)
S2' O4' 1.428(3)
S2' O5' 1.424(3)
S2' C12' 1.754(4)
F1' C8' 1.358(5)
F2' C10' 1.353(5)
O1' C3' 1.487(4)
C1' H1' 1.0000
C1' C2' 1.544(5)
C1' C5' 1.554(5)
C2' H2'A 0.9900
C2' H2'B 0.9900
C2' C3' 1.525(5)
C3' H3' 1.0000
C3' C4' 1.505(5)
C4' H4'A 0.9900
C4' H4'B 0.9900
C4' C5' 1.513(5)
C5' H5'A 0.9900
C5' H5'B 0.9900
C6' C7' 1.388(5)
C6' C11' 1.383(5)
C7' H7' 0.9500
C7' C8' 1.376(5)
C8' C9' 1.373(6)
C9' H9' 0.9500
C9' C10' 1.384(6)
C10' C11' 1.375(5)
C11' H11' 0.9500
C12' H12D 0.9800
C12' H12E 0.9800
C12' H12F 0.9800
